data_8104933
loop_
_publ_author_name
'Wang, Li-Hua'
'Zhou, Xiao-Jing'
'Liu, Li-Li'
'Zhang, Ai-Ling'
'Tai, Xi-Shi'

_publ_section_title
;
 The crystal structure of 5H-dibenzo[b,e]azepine-6,11-dione, C14H9NO2
;
_journal_issue 1
_journal_name_full 'Zeitschrift f\"ur Kristallographie - New Crystal Structures'
_journal_page_first 243
_journal_page_last 244
_journal_paper_doi 10.1515/ncrs-2020-0482
_journal_volume 236
_journal_year 2021
_chemical_formula_moiety 'C14 H9 N O2'
_chemical_formula_sum 'C14 H9 N O2'
_chemical_formula_weight 223.22
_space_group_crystal_system orthorhombic
_space_group_IT_number 29
_space_group_name_Hall 'P 2c -2ac'
_space_group_name_H-M_alt 'P c a 21'
_atom_sites_solution_hydrogens geom
_atom_sites_solution_primary dual
_cell_angle_alpha 90
_cell_angle_beta 90
_cell_angle_gamma 90
_cell_formula_units_Z 8
_cell_length_a 27.190(4)
_cell_length_b 4.3317(6)
_cell_length_c 17.297(2)
_cell_measurement_reflns_used 1636
_cell_measurement_temperature 150.00(10)
_cell_measurement_theta_max 26.5710
_cell_measurement_theta_min 2.7710
_cell_volume 2037.2(5)
_computing_cell_refinement 'CrysAlisPro 1.171.38.43f (Rigaku OD, 2015)'
_computing_data_collection 'CrysAlisPro 1.171.38.43f (Rigaku OD, 2015)'
_computing_data_reduction 'CrysAlisPro 1.171.38.43f (Rigaku OD, 2015)'
_computing_molecular_graphics 'Olex2 1.3-alpha (Dolomanov et al., 2009)'
_computing_publication_material 'Olex2 1.3-alpha (Dolomanov et al., 2009)'
_computing_structure_refinement 'SHELXL 2018/3 (Sheldrick, 2015)'
_computing_structure_solution 'SHELXT 2018/2 (Sheldrick, 2018)'
_diffrn_ambient_environment N~2~
_diffrn_ambient_temperature 150.00(10)
_diffrn_detector 'CCD plate'
_diffrn_detector_area_resol_mean 5.2684
_diffrn_detector_type AtlasS2
_diffrn_measured_fraction_theta_full 0.997
_diffrn_measured_fraction_theta_max 0.868
_diffrn_measurement_details
;
List of Runs (angles in degrees, time in seconds):

  # Type    Start    End  Width  t~exp~   \w     \q     \k     \f   Frames
--------------------------------------------------------------------------
  1  \w     -8.00  60.00   1.00    5.00    --  -11.27  37.00 150.00   68
  2  \w    -43.00  14.00   1.00    5.00    --   11.90 -57.00   0.00   57
;
_diffrn_measurement_device 'four-circle diffractometer'
_diffrn_measurement_device_type 'SuperNova, Dual, Cu at zero, AtlasS2'
_diffrn_measurement_method '\w scans'
_diffrn_orient_matrix_type 'CrysAlisPro convention (1999,Acta A55,543-557)'
_diffrn_orient_matrix_UB_11 0.0845409000
_diffrn_orient_matrix_UB_12 -0.0214671000
_diffrn_orient_matrix_UB_13 -0.0097562000
_diffrn_orient_matrix_UB_21 -0.0163009000
_diffrn_orient_matrix_UB_22 -0.0086903000
_diffrn_orient_matrix_UB_23 0.0384633000
_diffrn_orient_matrix_UB_31 -0.1393070000
_diffrn_orient_matrix_UB_32 -0.0119700000
_diffrn_orient_matrix_UB_33 -0.0104490000
_diffrn_radiation_monochromator mirror
_diffrn_radiation_probe x-ray
_diffrn_radiation_type 'Mo K\a'
_diffrn_radiation_wavelength 0.71073
_diffrn_reflns_av_R_equivalents 0.0398
_diffrn_reflns_av_unetI/netI 0.0645
_diffrn_reflns_Laue_measured_fraction_full 0.997
_diffrn_reflns_Laue_measured_fraction_max 0.868
_diffrn_reflns_limit_h_max 29
_diffrn_reflns_limit_h_min -34
_diffrn_reflns_limit_k_max 5
_diffrn_reflns_limit_k_min -5
_diffrn_reflns_limit_l_max 20
_diffrn_reflns_limit_l_min -22
_diffrn_reflns_number 6181
_diffrn_reflns_point_group_measured_fraction_full 0.815
_diffrn_reflns_point_group_measured_fraction_max 0.671
_diffrn_reflns_theta_full 25.242
_diffrn_reflns_theta_max 29.331
_diffrn_reflns_theta_min 2.355
_diffrn_source 'micro-focus sealed X-ray tube'
_diffrn_source_type 'SuperNova (Mo) X-ray Source'
_exptl_absorpt_coefficient_mu 0.099
_exptl_absorpt_correction_T_max 1.00000
_exptl_absorpt_correction_T_min 0.86525
_exptl_absorpt_correction_type multi-scan
_exptl_absorpt_process_details
;
CrysAlisPro 1.171.38.43f (Rigaku Oxford Diffraction, 2015)
Empirical absorption correction using spherical harmonics,
 implemented in SCALE3 ABSPACK scaling algorithm.
;
_exptl_crystal_colour colourless
_exptl_crystal_colour_primary colourless
_exptl_crystal_density_diffrn 1.456
_exptl_crystal_description block
_exptl_crystal_F_000 928
_exptl_crystal_size_max 0.12
_exptl_crystal_size_mid 0.11
_exptl_crystal_size_min 0.1
_refine_diff_density_max 0.213
_refine_diff_density_min -0.262
_refine_diff_density_rms 0.055
_refine_ls_abs_structure_details
;
 Refined as an inversion twin.
;
_refine_ls_abs_structure_Flack -1.1(19)
_refine_ls_extinction_coef .
_refine_ls_extinction_method none
_refine_ls_goodness_of_fit_ref 1.021
_refine_ls_hydrogen_treatment constr
_refine_ls_matrix_type full
_refine_ls_number_parameters 308
_refine_ls_number_reflns 3727
_refine_ls_number_restraints 1
_refine_ls_restrained_S_all 1.020
_refine_ls_R_factor_all 0.0674
_refine_ls_R_factor_gt 0.0524
_refine_ls_shift/su_max 0.000
_refine_ls_shift/su_mean 0.000
_refine_ls_structure_factor_coef Fsqd
_refine_ls_weighting_details 'w=1/[\s^2^(Fo^2^)+(0.0463P)^2^] where P=(Fo^2^+2Fc^2^)/3'
_refine_ls_weighting_scheme calc
_refine_ls_wR_factor_gt 0.1030
_refine_ls_wR_factor_ref 0.1122
_reflns_Friedel_coverage 0.501
_reflns_Friedel_fraction_full 0.620
_reflns_Friedel_fraction_max 0.463
_reflns_number_gt 3061
_reflns_number_total 3727
_reflns_threshold_expression 'I > 2\s(I)'
_cod_data_source_file suppl_j_ncrs-2020-0482_suppl.cif
_cod_data_source_block w02
_cod_database_code 8104933
_shelx_space_group_comment
;
The symmetry employed for this shelxl refinement is uniquely defined
by the following loop, which should always be used as a source of
symmetry information in preference to the above space-group names.
They are only intended as comments.
;
_reflns_odcompleteness_completeness 99.68
_reflns_odcompleteness_iscentric 1
_reflns_odcompleteness_theta 26.32
_olex2_refinement_description
;
1. Twinned data refinement
 Scales: 2.1(19)
 -1.1(19)
2. Fixed Uiso
 At 1.2 times of:
  All C(H) groups, All N(H) groups
3.a Aromatic/amide H refined with riding coordinates:
 N1(H1), N2(H2), C2(H2A), C3(H3), C4(H4), C5(H5), C9(H9), C10(H10), C11(H11),
 C12(H12), C16(H16), C17(H17), C18(H18), C19(H19), C25(H25), C26(H26), C27(H27),
  C28(H28)
;

loop_
_space_group_symop_operation_xyz
'x, y, z'
'-x, -y, z+1/2'
'x+1/2, -y, z'
'-x+1/2, y, z+1/2'

loop_
_atom_site_label
_atom_site_type_symbol
_atom_site_fract_x
_atom_site_fract_y
_atom_site_fract_z
_atom_site_U_iso_or_equiv
_atom_site_adp_type
_atom_site_occupancy
_atom_site_site_symmetry_order
_atom_site_calc_flag
_atom_site_refinement_flags_posn
_atom_site_refinement_flags_adp
_atom_site_refinement_flags_occupancy
_atom_site_disorder_assembly
_atom_site_disorder_group
O1 O 0.23151(10) 1.1237(7) 0.40372(17) 0.0325(7) Uani 1 1 d . . . . .
O2 O 0.38127(10) 0.6757(6) 0.56548(15) 0.0246(6) Uani 1 1 d . . . . .
O3 O 0.48003(9) 0.8347(6) 0.43708(14) 0.0245(6) Uani 1 1 d . . . . .
O4 O 0.62737(10) 0.3006(7) 0.60225(16) 0.0370(8) Uani 1 1 d . . . . .
N1 N 0.37787(11) 1.0004(7) 0.46560(18) 0.0201(7) Uani 1 1 d . . . . .
H1 H 0.406255 0.924542 0.454597 0.024 Uiso 1 1 calc R U . . .
N2 N 0.48208(11) 0.5007(7) 0.53463(17) 0.0214(7) Uani 1 1 d . . . . .
H2 H 0.453107 0.572572 0.543268 0.026 Uiso 1 1 calc R U . . .
C1 C 0.31314(13) 1.2985(8) 0.3969(2) 0.0196(8) Uani 1 1 d . . . . .
C2 C 0.30286(14) 1.5040(9) 0.3363(2) 0.0241(9) Uani 1 1 d . . . . .
H2A H 0.270285 1.555356 0.326154 0.029 Uiso 1 1 calc R U . . .
C3 C 0.33918(15) 1.6317(9) 0.2917(2) 0.0256(9) Uani 1 1 d . . . . .
H3 H 0.331570 1.770661 0.252469 0.031 Uiso 1 1 calc R U . . .
C4 C 0.38749(15) 1.5491(9) 0.3063(2) 0.0240(9) Uani 1 1 d . . . . .
H4 H 0.412527 1.631853 0.276104 0.029 Uiso 1 1 calc R U . . .
C5 C 0.39913(14) 1.3452(9) 0.3652(2) 0.0216(8) Uani 1 1 d . . . . .
H5 H 0.431729 1.290081 0.373857 0.026 Uiso 1 1 calc R U . . .
C6 C 0.36192(13) 1.2220(8) 0.4117(2) 0.0180(8) Uani 1 1 d . . . . .
C7 C 0.35821(13) 0.8798(8) 0.5313(2) 0.0188(8) Uani 1 1 d . . . . .
C8 C 0.31187(13) 1.0002(8) 0.5652(2) 0.0198(8) Uani 1 1 d . . . . .
C9 C 0.30806(15) 0.9743(9) 0.6460(2) 0.0272(9) Uani 1 1 d . . . . .
H9 H 0.333814 0.886493 0.673718 0.033 Uiso 1 1 calc R U . . .
C10 C 0.26687(15) 1.0767(10) 0.6851(2) 0.0337(11) Uani 1 1 d . . . . .
H10 H 0.265285 1.063217 0.738662 0.040 Uiso 1 1 calc R U . . .
C11 C 0.22812(16) 1.1991(10) 0.6438(2) 0.0332(10) Uani 1 1 d . . . . .
H11 H 0.200338 1.267870 0.669994 0.040 Uiso 1 1 calc R U . . .
C12 C 0.22986(14) 1.2212(9) 0.5646(2) 0.0264(9) Uani 1 1 d . . . . .
H12 H 0.203017 1.299076 0.537582 0.032 Uiso 1 1 calc R U . . .
C13 C 0.27221(13) 1.1262(9) 0.5242(2) 0.0207(8) Uani 1 1 d . . . . .
C14 C 0.27010(13) 1.1666(9) 0.4385(2) 0.0200(8) Uani 1 1 d . . . . .
C15 C 0.55262(13) 0.5314(8) 0.4414(2) 0.0205(8) Uani 1 1 d . . . . .
C16 C 0.56090(14) 0.6141(9) 0.3647(2) 0.0256(9) Uani 1 1 d . . . . .
H16 H 0.536696 0.721675 0.337875 0.031 Uiso 1 1 calc R U . . .
C17 C 0.60429(14) 0.5397(10) 0.3275(2) 0.0292(10) Uani 1 1 d . . . . .
H17 H 0.609050 0.595254 0.276071 0.035 Uiso 1 1 calc R U . . .
C18 C 0.64080(15) 0.3813(10) 0.3674(2) 0.0312(10) Uani 1 1 d . . . . .
H18 H 0.669805 0.325489 0.342568 0.037 Uiso 1 1 calc R U . . .
C19 C 0.63366(15) 0.3077(9) 0.4439(2) 0.0286(10) Uani 1 1 d . . . . .
H19 H 0.658624 0.207849 0.470846 0.034 Uiso 1 1 calc R U . . .
C20 C 0.58978(13) 0.3793(8) 0.4824(2) 0.0227(8) Uani 1 1 d . . . . .
C21 C 0.58892(14) 0.2939(8) 0.5666(2) 0.0220(8) Uani 1 1 d . . . . .
C22 C 0.54397(14) 0.1770(8) 0.6046(2) 0.0206(8) Uani 1 1 d . . . . .
C23 C 0.49620(14) 0.2756(8) 0.5885(2) 0.0197(8) Uani 1 1 d . . . . .
C24 C 0.50384(13) 0.6310(9) 0.4719(2) 0.0204(8) Uani 1 1 d . . . . .
C25 C 0.45704(14) 0.1648(8) 0.6343(2) 0.0222(9) Uani 1 1 d . . . . .
H25 H 0.425211 0.233391 0.624704 0.027 Uiso 1 1 calc R U . . .
C26 C 0.46526(15) -0.0436(9) 0.6931(2) 0.0248(9) Uani 1 1 d . . . . .
H26 H 0.439052 -0.115078 0.722685 0.030 Uiso 1 1 calc R U . . .
C27 C 0.51273(16) -0.1472(8) 0.7084(2) 0.0268(9) Uani 1 1 d . . . . .
H27 H 0.518304 -0.290562 0.747461 0.032 Uiso 1 1 calc R U . . .
C28 C 0.55118(16) -0.0361(9) 0.6654(2) 0.0242(9) Uani 1 1 d . . . . .
H28 H 0.582911 -0.102825 0.676544 0.029 Uiso 1 1 calc R U . . .

loop_
_atom_site_aniso_label
_atom_site_aniso_U_11
_atom_site_aniso_U_22
_atom_site_aniso_U_33
_atom_site_aniso_U_23
_atom_site_aniso_U_13
_atom_site_aniso_U_12
O1 0.0195(15) 0.0430(18) 0.0349(16) -0.0012(14) -0.0039(13) -0.0026(13)
O2 0.0239(15) 0.0232(14) 0.0269(15) 0.0055(12) 0.0009(12) 0.0026(12)
O3 0.0188(14) 0.0286(15) 0.0261(14) 0.0047(13) -0.0011(12) 0.0036(12)
O4 0.0189(14) 0.059(2) 0.0334(16) -0.0021(15) -0.0095(13) 0.0030(14)
N1 0.0160(16) 0.0217(16) 0.0226(16) 0.0003(14) 0.0040(14) 0.0024(13)
N2 0.0180(16) 0.0218(16) 0.0243(17) 0.0012(14) -0.0004(13) 0.0041(13)
C1 0.0181(19) 0.0189(19) 0.0219(19) -0.0053(16) -0.0012(16) 0.0018(15)
C2 0.022(2) 0.025(2) 0.025(2) -0.0049(17) -0.0029(17) 0.0049(17)
C3 0.033(2) 0.023(2) 0.021(2) -0.0012(17) 0.0014(18) 0.0036(18)
C4 0.026(2) 0.024(2) 0.022(2) -0.0014(19) 0.0037(17) -0.0015(17)
C5 0.0177(19) 0.0211(19) 0.0260(19) -0.0058(17) 0.0048(16) 0.0013(15)
C6 0.0182(19) 0.0166(18) 0.0191(18) -0.0067(15) -0.0007(15) 0.0019(15)
C7 0.0162(18) 0.0194(18) 0.0208(19) -0.0027(17) -0.0022(15) -0.0008(15)
C8 0.0149(18) 0.0201(19) 0.0244(19) -0.0003(16) 0.0006(16) -0.0013(16)
C9 0.023(2) 0.033(2) 0.025(2) 0.0009(19) 0.0020(17) 0.0021(19)
C10 0.034(3) 0.040(2) 0.026(2) 0.002(2) 0.0087(19) 0.002(2)
C11 0.026(2) 0.038(2) 0.035(2) -0.002(2) 0.0119(19) 0.0029(19)
C12 0.018(2) 0.030(2) 0.031(2) -0.0005(19) 0.0028(17) 0.0023(17)
C13 0.0165(19) 0.0219(19) 0.024(2) -0.0036(17) 0.0039(16) -0.0028(16)
C14 0.0155(19) 0.021(2) 0.024(2) -0.0044(17) -0.0012(16) 0.0024(15)
C15 0.0183(19) 0.0199(18) 0.023(2) -0.0056(17) -0.0007(15) 0.0002(15)
C16 0.019(2) 0.028(2) 0.029(2) 0.0043(19) -0.0015(17) 0.0024(16)
C17 0.024(2) 0.037(2) 0.027(2) -0.0030(19) 0.0023(18) -0.0007(19)
C18 0.019(2) 0.041(2) 0.034(2) -0.009(2) 0.0058(18) 0.0028(19)
C19 0.019(2) 0.033(2) 0.034(2) -0.003(2) -0.0035(17) 0.0035(17)
C20 0.0181(19) 0.0203(19) 0.030(2) -0.0047(17) -0.0029(17) -0.0010(16)
C21 0.021(2) 0.0206(18) 0.0240(19) -0.0043(17) -0.0059(17) 0.0044(16)
C22 0.0218(19) 0.0210(19) 0.0191(18) -0.0065(17) -0.0046(16) 0.0036(15)
C23 0.023(2) 0.0175(18) 0.0187(19) -0.0043(16) -0.0028(15) 0.0037(16)
C24 0.0205(19) 0.0184(18) 0.022(2) -0.0032(17) -0.0021(16) -0.0009(16)
C25 0.021(2) 0.022(2) 0.023(2) -0.0020(17) -0.0027(16) -0.0009(16)
C26 0.031(2) 0.0214(19) 0.022(2) -0.0009(18) 0.0007(17) -0.0020(17)
C27 0.037(2) 0.021(2) 0.022(2) 0.0018(18) -0.0068(17) 0.0000(18)
C28 0.029(2) 0.0217(19) 0.022(2) -0.0036(18) -0.0098(17) 0.0052(17)

loop_
_atom_type_symbol
_atom_type_description
_atom_type_scat_dispersion_real
_atom_type_scat_dispersion_imag
_atom_type_scat_source
C C 0.0033 0.0016 'International Tables Vol C Tables 4.2.6.8 and 6.1.1.4'
H H 0.0000 0.0000 'International Tables Vol C Tables 4.2.6.8 and 6.1.1.4'
N N 0.0061 0.0033 'International Tables Vol C Tables 4.2.6.8 and 6.1.1.4'
O O 0.0106 0.0060 'International Tables Vol C Tables 4.2.6.8 and 6.1.1.4'

loop_
_geom_angle_atom_site_label_1
_geom_angle_atom_site_label_2
_geom_angle_atom_site_label_3
_geom_angle
_geom_angle_site_symmetry_1
_geom_angle_site_symmetry_3
C6 N1 H1 113.0 . .
C7 N1 H1 113.0 . .
C7 N1 C6 134.0(3) . .
C23 N2 H2 112.8 . .
C24 N2 H2 112.8 . .
C24 N2 C23 134.4(3) . .
C2 C1 C14 116.6(3) . .
C6 C1 C2 118.6(3) . .
C6 C1 C14 124.7(3) . .
C1 C2 H2A 118.9 . .
C3 C2 C1 122.2(4) . .
C3 C2 H2A 118.9 . .
C2 C3 H3 120.8 . .
C2 C3 C4 118.4(4) . .
C4 C3 H3 120.8 . .
C3 C4 H4 119.5 . .
C3 C4 C5 121.1(4) . .
C5 C4 H4 119.5 . .
C4 C5 H5 120.0 . .
C4 C5 C6 120.1(4) . .
C6 C5 H5 120.0 . .
C1 C6 N1 125.4(3) . .
C1 C6 C5 119.5(3) . .
C5 C6 N1 114.7(3) . .
O2 C7 N1 118.4(3) . .
O2 C7 C8 119.6(3) . .
N1 C7 C8 121.9(3) . .
C9 C8 C7 115.3(3) . .
C13 C8 C7 126.2(3) . .
C13 C8 C9 118.5(4) . .
C8 C9 H9 119.3 . .
C10 C9 C8 121.4(4) . .
C10 C9 H9 119.3 . .
C9 C10 H10 120.3 . .
C11 C10 C9 119.3(4) . .
C11 C10 H10 120.3 . .
C10 C11 H11 119.4 . .
C12 C11 C10 121.1(4) . .
C12 C11 H11 119.4 . .
C11 C12 H12 119.9 . .
C11 C12 C13 120.1(4) . .
C13 C12 H12 119.9 . .
C8 C13 C12 119.5(3) . .
C8 C13 C14 125.2(3) . .
C12 C13 C14 115.2(3) . .
O1 C14 C1 119.7(4) . .
O1 C14 C13 120.2(4) . .
C1 C14 C13 119.7(3) . .
C16 C15 C20 119.2(3) . .
C16 C15 C24 114.0(3) . .
C20 C15 C24 126.8(3) . .
C15 C16 H16 119.3 . .
C17 C16 C15 121.4(4) . .
C17 C16 H16 119.3 . .
C16 C17 H17 120.2 . .
C16 C17 C18 119.6(4) . .
C18 C17 H17 120.2 . .
C17 C18 H18 120.3 . .
C19 C18 C17 119.5(4) . .
C19 C18 H18 120.3 . .
C18 C19 H19 119.1 . .
C18 C19 C20 121.7(4) . .
C20 C19 H19 119.1 . .
C15 C20 C19 118.6(4) . .
C15 C20 C21 126.6(3) . .
C19 C20 C21 114.8(3) . .
O4 C21 C20 118.2(4) . .
O4 C21 C22 119.6(4) . .
C22 C21 C20 121.9(3) . .
C23 C22 C21 125.2(3) . .
C23 C22 C28 118.5(4) . .
C28 C22 C21 116.1(3) . .
N2 C23 C25 113.8(3) . .
C22 C23 N2 126.9(4) . .
C22 C23 C25 119.1(3) . .
O3 C24 N2 116.9(3) . .
O3 C24 C15 119.7(3) . .
N2 C24 C15 123.4(3) . .
C23 C25 H25 119.5 . .
C26 C25 C23 121.0(4) . .
C26 C25 H25 119.5 . .
C25 C26 H26 119.9 . .
C25 C26 C27 120.1(4) . .
C27 C26 H26 119.9 . .
C26 C27 H27 120.3 . .
C28 C27 C26 119.4(4) . .
C28 C27 H27 120.3 . .
C22 C28 H28 119.1 . .
C27 C28 C22 121.8(4) . .
C27 C28 H28 119.1 . .

loop_
_geom_bond_atom_site_label_1
_geom_bond_atom_site_label_2
_geom_bond_distance
_geom_bond_site_symmetry_2
O1 C14 1.223(4) .
O2 C7 1.235(4) .
O3 C24 1.249(4) .
O4 C21 1.215(4) .
N1 H1 0.8600 .
N1 C6 1.406(5) .
N1 C7 1.360(5) .
N2 H2 0.8600 .
N2 C23 1.402(5) .
N2 C24 1.359(5) .
C1 C2 1.402(5) .
C1 C6 1.391(5) .
C1 C14 1.488(5) .
C2 H2A 0.9300 .
C2 C3 1.371(5) .
C3 H3 0.9300 .
C3 C4 1.385(5) .
C4 H4 0.9300 .
C4 C5 1.385(5) .
C5 H5 0.9300 .
C5 C6 1.398(5) .
C7 C8 1.484(5) .
C8 C9 1.406(5) .
C8 C13 1.401(5) .
C9 H9 0.9300 .
C9 C10 1.381(5) .
C10 H10 0.9300 .
C10 C11 1.379(6) .
C11 H11 0.9300 .
C11 C12 1.374(5) .
C12 H12 0.9300 .
C12 C13 1.408(5) .
C13 C14 1.495(5) .
C15 C16 1.393(5) .
C15 C20 1.399(5) .
C15 C24 1.491(5) .
C16 H16 0.9300 .
C16 C17 1.382(5) .
C17 H17 0.9300 .
C17 C18 1.390(6) .
C18 H18 0.9300 .
C18 C19 1.375(6) .
C19 H19 0.9300 .
C19 C20 1.401(5) .
C20 C21 1.503(5) .
C21 C22 1.477(5) .
C22 C23 1.395(5) .
C22 C28 1.413(5) .
C23 C25 1.412(5) .
C25 H25 0.9300 .
C25 C26 1.378(5) .
C26 H26 0.9300 .
C26 C27 1.392(6) .
C27 H27 0.9300 .
C27 C28 1.371(6) .
C28 H28 0.9300 .

loop_
_geom_torsion_atom_site_label_1
_geom_torsion_atom_site_label_2
_geom_torsion_atom_site_label_3
_geom_torsion_atom_site_label_4
_geom_torsion
_geom_torsion_site_symmetry_1
_geom_torsion_site_symmetry_2
_geom_torsion_site_symmetry_3
_geom_torsion_site_symmetry_4
O2 C7 C8 C9 26.0(5) . . . .
O2 C7 C8 C13 -152.2(4) . . . .
O4 C21 C22 C23 149.3(4) . . . .
O4 C21 C22 C28 -26.2(5) . . . .
N1 C7 C8 C9 -149.9(3) . . . .
N1 C7 C8 C13 31.9(5) . . . .
N2 C23 C25 C26 -176.1(3) . . . .
C1 C2 C3 C4 1.3(6) . . . .
C2 C1 C6 N1 -174.2(3) . . . .
C2 C1 C6 C5 -1.5(5) . . . .
C2 C1 C14 O1 31.4(5) . . . .
C2 C1 C14 C13 -140.7(4) . . . .
C2 C3 C4 C5 -0.8(6) . . . .
C3 C4 C5 C6 -0.8(6) . . . .
C4 C5 C6 N1 175.4(3) . . . .
C4 C5 C6 C1 2.0(6) . . . .
C6 N1 C7 O2 177.7(4) . . . .
C6 N1 C7 C8 -6.3(6) . . . .
C6 C1 C2 C3 -0.1(6) . . . .
C6 C1 C14 O1 -145.8(4) . . . .
C6 C1 C14 C13 42.2(5) . . . .
C7 N1 C6 C1 -25.1(6) . . . .
C7 N1 C6 C5 161.8(4) . . . .
C7 C8 C9 C10 -179.9(4) . . . .
C7 C8 C13 C12 177.8(4) . . . .
C7 C8 C13 C14 -1.2(6) . . . .
C8 C9 C10 C11 1.8(7) . . . .
C8 C13 C14 O1 142.4(4) . . . .
C8 C13 C14 C1 -45.6(5) . . . .
C9 C8 C13 C12 -0.3(5) . . . .
C9 C8 C13 C14 -179.3(4) . . . .
C9 C10 C11 C12 -0.1(7) . . . .
C10 C11 C12 C13 -1.8(7) . . . .
C11 C12 C13 C8 2.0(6) . . . .
C11 C12 C13 C14 -178.9(4) . . . .
C12 C13 C14 O1 -36.6(5) . . . .
C12 C13 C14 C1 135.4(4) . . . .
C13 C8 C9 C10 -1.5(6) . . . .
C14 C1 C2 C3 -177.4(3) . . . .
C14 C1 C6 N1 2.9(6) . . . .
C14 C1 C6 C5 175.6(3) . . . .
C15 C16 C17 C18 -0.6(6) . . . .
C15 C20 C21 O4 -145.9(4) . . . .
C15 C20 C21 C22 39.6(5) . . . .
C16 C15 C20 C19 -1.8(5) . . . .
C16 C15 C20 C21 175.1(4) . . . .
C16 C15 C24 O3 -17.2(5) . . . .
C16 C15 C24 N2 159.5(3) . . . .
C16 C17 C18 C19 -1.6(6) . . . .
C17 C18 C19 C20 2.1(6) . . . .
C18 C19 C20 C15 -0.4(6) . . . .
C18 C19 C20 C21 -177.7(4) . . . .
C19 C20 C21 O4 31.1(5) . . . .
C19 C20 C21 C22 -143.4(4) . . . .
C20 C15 C16 C17 2.3(6) . . . .
C20 C15 C24 O3 160.2(4) . . . .
C20 C15 C24 N2 -23.1(6) . . . .
C20 C21 C22 C23 -36.4(5) . . . .
C20 C21 C22 C28 148.1(3) . . . .
C21 C22 C23 N2 -0.4(6) . . . .
C21 C22 C23 C25 -174.1(3) . . . .
C21 C22 C28 C27 175.9(3) . . . .
C22 C23 C25 C26 -1.5(5) . . . .
C23 N2 C24 O3 -178.8(4) . . . .
C23 N2 C24 C15 4.4(6) . . . .
C23 C22 C28 C27 0.1(6) . . . .
C23 C25 C26 C27 0.3(5) . . . .
C24 N2 C23 C22 19.2(6) . . . .
C24 N2 C23 C25 -166.8(4) . . . .
C24 C15 C16 C17 180.0(4) . . . .
C24 C15 C20 C19 -179.1(4) . . . .
C24 C15 C20 C21 -2.2(6) . . . .
C25 C26 C27 C28 1.1(6) . . . .
C26 C27 C28 C22 -1.3(6) . . . .
C28 C22 C23 N2 175.1(3) . . . .
C28 C22 C23 C25 1.3(5) . . . .
